data_4128315
loop_
_publ_author_name
'Park, In-Hyeok'
'Zhang, Qiannan'
'Kwon, Ki Chang'
'Zhu, Ziyu'
'Yu, Wei'
'Leng, Kai'
'Giovanni, David'
'Choi, Hwa Seob'
'Abdelwahab, Ibrahim'
'Xu, Qing-Hua'
'Sum, Tze Chien'
'Loh, Kian Ping'

_publ_section_title
;
 Ferroelectricity and Rashba Effect in a Two-Dimensional Dion-Jacobson
 Hybrid Organic-Inorganic Perovskite.
;
_journal_issue 40
_journal_name_full 'Journal of the American Chemical Society'
_journal_page_first 15972
_journal_page_last 15976
_journal_paper_doi 10.1021/jacs.9b07776
_journal_volume 141
_journal_year 2019
_chemical_formula_sum 'C6 H16 I4 N2 Pb'
_chemical_formula_weight 831.00
_chemical_name_common DJ_373K
_space_group_crystal_system monoclinic
_space_group_IT_number 14
_space_group_name_Hall '-P 2ybc'
_space_group_name_H-M_alt 'P 1 21/c 1'
_symmetry_space_group_name_Hall '-P 2ybc'
_symmetry_space_group_name_H-M 'P 1 21/c 1'
_atom_sites_solution_hydrogens geom
_cell_angle_alpha 90
_cell_angle_beta 89.983(6)
_cell_angle_gamma 90
_cell_formula_units_Z 4
_cell_length_a 10.6173(14)
_cell_length_b 12.5400(18)
_cell_length_c 12.530(2)
_cell_measurement_reflns_used 8910
_cell_measurement_temperature 373.(2)
_cell_measurement_theta_max 28.2749
_cell_measurement_theta_min 3.2508
_cell_volume 1668.3(4)
_computing_cell_refinement 'SAINT V8.37A (Bruker AXS Inc., 2015)'
_computing_data_reduction 'SAINT V8.37A (Bruker AXS Inc., 2015)'
_computing_molecular_graphics 'shelXle (C.B. Huebschle, rev 807)'
_computing_structure_refinement 'SHELXL-2014/7 (Sheldrick, 2014)'
_computing_structure_solution 'XT, VERSION 2014/5'
_diffrn_ambient_temperature 373.(2)
_diffrn_detector_area_resol_mean 7.3910
_diffrn_measured_fraction_theta_full 0.998
_diffrn_measured_fraction_theta_max 0.998
_diffrn_measurement_device_type 'Bruker APEX-II CCD'
_diffrn_measurement_method '\f and \w scans'
_diffrn_radiation_type MoK\a
_diffrn_radiation_wavelength 0.71073
_diffrn_reflns_av_R_equivalents 0.0548
_diffrn_reflns_av_unetI/netI 0.0507
_diffrn_reflns_limit_h_max 13
_diffrn_reflns_limit_h_min -13
_diffrn_reflns_limit_k_max 15
_diffrn_reflns_limit_k_min -15
_diffrn_reflns_limit_l_max 15
_diffrn_reflns_limit_l_min -15
_diffrn_reflns_number 15789
_diffrn_reflns_theta_full 25.98
_diffrn_reflns_theta_max 25.98
_diffrn_reflns_theta_min 2.30
_exptl_absorpt_coefficient_mu 17.489
_exptl_absorpt_correction_T_max 0.12
_exptl_absorpt_correction_T_min 0.06
_exptl_absorpt_correction_type multi-scan
_exptl_absorpt_process_details
;
SADABS-2016/2 - Bruker AXS area detector scaling and absorption correction
;
_exptl_crystal_colour orange
_exptl_crystal_density_diffrn 3.309
_exptl_crystal_description plate
_exptl_crystal_F_000 1440
_exptl_crystal_size_max 0.400
_exptl_crystal_size_mid 0.231
_exptl_crystal_size_min 0.210
_refine_diff_density_max 3.393
_refine_diff_density_min -9.449
_refine_ls_extinction_method none
_refine_ls_goodness_of_fit_ref 1.024
_refine_ls_hydrogen_treatment constr
_refine_ls_matrix_type full
_refine_ls_number_parameters 190
_refine_ls_number_reflns 3275
_refine_ls_number_restraints 259
_refine_ls_restrained_S_all 0.984
_refine_ls_R_factor_all 0.1327
_refine_ls_R_factor_gt 0.1234
_refine_ls_shift/su_max 0.000
_refine_ls_shift/su_mean 0.000
_refine_ls_structure_factor_coef Fsqd
_refine_ls_weighting_details 'w=1/[\s^2^(Fo^2^)+(0.1633P)^2^+230.6540P] where P=(Fo^2^+2Fc^2^)/3'
_refine_ls_weighting_scheme calc
_refine_ls_wR_factor_gt 0.3313
_refine_ls_wR_factor_ref 0.3423
_reflns_number_gt 2892
_reflns_number_total 3275
_reflns_threshold_expression 'I > 2\s(I)'
_cod_data_source_file ja9b07776_si_003.cif
_cod_data_source_block DJ_373K
_cod_depositor_comments
;
The following automatic conversions were performed:

'_exptl_absorpt_correction_type' value 'Multi-Scan' changed to
'multi-scan' according to
/home/data/users/saulius/crontab/automatic-downloads/current/ACS/lib/dictionaries/cif_core.dic
dictionary named 'cif_core.dic' version 2.4.2 from 2011-04-26.

Automatic conversion script
Id: cif_fix_values 4973 2017-02-22 13:04:09Z antanas 
;
_cod_database_code 4128315

loop_
_space_group_symop_operation_xyz
'x, y, z'
'-x, y+1/2, -z+1/2'
'-x, -y, -z'
'x, -y-1/2, z-1/2'

loop_
_atom_site_type_symbol
_atom_site_label
_atom_site_fract_x
_atom_site_fract_y
_atom_site_fract_z
_atom_site_U_iso_or_equiv
_atom_site_adp_type
_atom_site_calc_flag
_atom_site_refinement_flags_adp
_atom_site_refinement_flags_occupancy
_atom_site_refinement_flags_posn
_atom_site_occupancy
Pb Pb1 0.49975(10) 0.23952(9) 0.25776(9) 0.0416(4) Uani d . . . 1
I I1 0.7984(3) 0.2292(5) 0.2647(5) 0.137(2) Uani d . . . 1
I I2 0.2009(3) 0.2285(5) 0.2640(5) 0.137(2) Uani d . . . 1
I I3 0.5000(3) 0.1922(3) 0.50520(18) 0.0737(9) Uani d . . . 1
I I4 0.4996(3) 0.49313(19) 0.3081(3) 0.0764(9) Uani d . . . 1
N N1 0.228(6) 0.550(7) 0.545(8) 0.163(14) Uani d U P D 0.5
H H1A 0.1835 0.5791 0.5981 0.195 Uiso calc U P R 0.5
H H1B 0.3084 0.5658 0.5557 0.195 Uiso calc U P R 0.5
N N2 -0.219(6) 0.569(9) 0.521(11) 0.163(13) Uani d U P D 0.5
H H2A -0.298 0.5522 0.5055 0.244 Uiso calc U P R 0.5
H H2B -0.2125 0.5818 0.591 0.244 Uiso calc U P R 0.5
H H2C -0.1963 0.627 0.4851 0.244 Uiso calc U P R 0.5
C C1 0.187(7) 0.599(8) 0.444(9) 0.163(14) Uani d U P D 0.5
H H1C 0.2288 0.5635 0.3847 0.195 Uiso calc U P R 0.5
H H1D 0.21 0.6735 0.4426 0.195 Uiso calc U P R 0.5
C C2 0.044(7) 0.587(8) 0.432(9) 0.163(14) Uani d U P D 0.5
H H2D 0.0226 0.559 0.3623 0.195 Uiso calc U P R 0.5
H H2E 0.003 0.6561 0.4405 0.195 Uiso calc U P R 0.5
C C3 0.001(5) 0.510(5) 0.520(7) 0.163(13) Uani d U P D 0.5
H H3 0.0102 0.5401 0.5922 0.196 Uiso calc U P R 0.5
C C4 0.078(6) 0.408(5) 0.503(10) 0.163(14) Uani d U P D 0.5
H H4A 0.0822 0.3893 0.4282 0.196 Uiso calc U P R 0.5
H H4B 0.0416 0.3486 0.5423 0.196 Uiso calc U P R 0.5
C C5 0.211(7) 0.434(7) 0.547(11) 0.163(14) Uani d U P D 0.5
H H5A 0.2197 0.4073 0.619 0.196 Uiso calc U P R 0.5
H H5B 0.2747 0.4 0.5026 0.196 Uiso calc U P R 0.5
C C6 -0.135(5) 0.480(7) 0.492(11) 0.163(13) Uani d U P D 0.5
H H6A -0.1424 0.4653 0.4166 0.196 Uiso calc U P R 0.5
H H6B -0.1598 0.4164 0.5312 0.196 Uiso calc U P R 0.5
N N3 0.220(6) -0.034(8) 0.541(8) 0.152(13) Uani d U P D 0.5
H H3A 0.1747 -0.0731 0.5864 0.182 Uiso calc U P R 0.5
H H3B 0.3013 -0.0464 0.553 0.182 Uiso calc U P R 0.5
N N4 -0.190(7) -0.053(11) 0.413(8) 0.152(12) Uani d U P D 0.5
H H4C -0.2726 -0.0433 0.4027 0.228 Uiso calc U P R 0.5
H H4D -0.1482 -0.0288 0.3564 0.228 Uiso calc U P R 0.5
H H4E -0.1752 -0.1229 0.42 0.228 Uiso calc U P R 0.5
C C7 0.187(6) -0.060(14) 0.430(8) 0.152(13) Uani d U P D 0.5
H H7A 0.2102 -0.1337 0.415 0.182 Uiso calc U P R 0.5
H H7B 0.2327 -0.0144 0.3817 0.182 Uiso calc U P R 0.5
C C8 0.044(6) -0.045(11) 0.415(6) 0.152(13) Uani d U P D 0.5
H H8A 0.0277 0.0106 0.3633 0.182 Uiso calc U P R 0.5
H H8B 0.0058 -0.111 0.3896 0.182 Uiso calc U P R 0.5
C C9 -0.007(5) -0.015(5) 0.525(5) 0.152(13) Uani d U P D 0.5
H H9 0.0113 -0.068 0.5805 0.182 Uiso calc U P R 0.5
C C10 0.048(7) 0.096(6) 0.550(12) 0.152(13) Uani d U P D 0.5
H H10A 0.0258 0.1462 0.494 0.182 Uiso calc U P R 0.5
H H10B 0.0164 0.1224 0.6174 0.182 Uiso calc U P R 0.5
C C11 0.191(6) 0.080(7) 0.554(15) 0.152(13) Uani d U P D 0.5
H H11A 0.2318 0.1207 0.4983 0.182 Uiso calc U P R 0.5
H H11B 0.2235 0.1046 0.6226 0.182 Uiso calc U P R 0.5
C C12 -0.150(5) 0.003(8) 0.509(9) 0.152(12) Uani d U P D 0.5
H H12A -0.1958 -0.0229 0.5705 0.183 Uiso calc U P R 0.5
H H12B -0.1666 0.079 0.5016 0.183 Uiso calc U P R 0.5

loop_
_atom_site_aniso_label
_atom_site_aniso_U_11
_atom_site_aniso_U_22
_atom_site_aniso_U_33
_atom_site_aniso_U_12
_atom_site_aniso_U_13
_atom_site_aniso_U_23
Pb1 0.0432(7) 0.0425(7) 0.0392(7) -0.0002(4) 0.0005(4) 0.0134(4)
I1 0.0329(16) 0.195(5) 0.182(5) -0.001(2) -0.0001(19) 0.056(4)
I2 0.0332(16) 0.200(5) 0.178(5) -0.002(2) -0.0022(19) 0.058(4)
I3 0.105(2) 0.0829(19) 0.0330(11) -0.0006(15) 0.0000(12) -0.0008(10)
I4 0.111(2) 0.0337(12) 0.084(2) 0.0002(12) 0.0019(17) -0.0019(10)
N1 0.163(15) 0.163(15) 0.163(15) 0.000(6) 0.000(6) 0.001(7)
N2 0.163(14) 0.163(14) 0.162(14) 0.000(6) 0.000(7) 0.000(7)
C1 0.163(15) 0.162(15) 0.163(15) 0.000(6) 0.000(7) 0.000(6)
C2 0.163(14) 0.162(15) 0.163(15) 0.000(6) 0.000(6) 0.000(6)
C3 0.163(14) 0.163(14) 0.163(14) 0.000(5) 0.000(6) 0.000(6)
C4 0.164(14) 0.163(14) 0.163(15) 0.000(6) 0.000(7) 0.000(6)
C5 0.163(14) 0.163(15) 0.163(15) 0.000(6) 0.000(7) 0.001(6)
C6 0.163(14) 0.163(14) 0.162(14) 0.000(6) 0.000(7) 0.000(7)
N3 0.152(14) 0.152(14) 0.152(14) 0.000(6) 0.000(6) -0.001(7)
N4 0.153(13) 0.152(14) 0.152(14) 0.000(7) 0.000(6) 0.000(7)
C7 0.152(14) 0.151(14) 0.151(14) 0.000(7) 0.000(6) 0.000(6)
C8 0.152(14) 0.152(14) 0.152(14) 0.000(7) 0.000(6) 0.000(6)
C9 0.153(13) 0.152(14) 0.152(14) 0.000(6) 0.000(6) 0.000(6)
C10 0.152(14) 0.151(14) 0.152(14) 0.000(6) 0.000(7) 0.000(6)
C11 0.152(14) 0.151(14) 0.152(15) 0.000(6) 0.000(7) 0.000(6)
C12 0.153(13) 0.152(14) 0.152(14) 0.000(6) 0.000(6) 0.000(7)

loop_
_atom_type_symbol
_atom_type_description
_atom_type_scat_dispersion_real
_atom_type_scat_dispersion_imag
_atom_type_scat_source
C C 0.0033 0.0016 'International Tables Vol C Tables 4.2.6.8 and 6.1.1.4'
H H 0.0000 0.0000 'International Tables Vol C Tables 4.2.6.8 and 6.1.1.4'
I I -0.4742 1.8119 'International Tables Vol C Tables 4.2.6.8 and 6.1.1.4'
N N 0.0061 0.0033 'International Tables Vol C Tables 4.2.6.8 and 6.1.1.4'
Pb Pb -3.3944 10.1111 'International Tables Vol C Tables 4.2.6.8 and 6.1.1.4'

loop_
_geom_angle_atom_site_label_1
_geom_angle_atom_site_label_2
_geom_angle_atom_site_label_3
_geom_angle_site_symmetry_1
_geom_angle_site_symmetry_3
_geom_angle
I3 Pb1 I1 . . 87.95(12)
I3 Pb1 I2 . . 88.23(12)
I1 Pb1 I2 . . 174.33(14)
I3 Pb1 I4 . 2_645 94.12(9)
I1 Pb1 I4 . 2_645 88.03(13)
I2 Pb1 I4 . 2_645 88.07(14)
I3 Pb1 I4 . . 89.62(9)
I1 Pb1 I4 . . 92.01(13)
I2 Pb1 I4 . . 92.15(13)
I4 Pb1 I4 2_645 . 176.26(4)
I3 Pb1 I3 . 4_565 175.69(5)
I1 Pb1 I3 . 4_565 92.08(12)
I2 Pb1 I3 . 4_565 92.05(12)
I4 Pb1 I3 2_645 4_565 90.19(9)
I4 Pb1 I3 . 4_565 86.08(8)
Pb1 I3 Pb1 . 4_566 154.01(11)
Pb1 I4 Pb1 2_655 . 153.81(11)
C1 N1 C5 . . 112.7(11)
C1 N1 H1A . . 109.0
C5 N1 H1A . . 109.0
C1 N1 H1B . . 109.0
C5 N1 H1B . . 109.0
H1A N1 H1B . . 107.8
C6 N2 H2A . . 109.5
C6 N2 H2B . . 109.5
H2A N2 H2B . . 109.5
C6 N2 H2C . . 109.5
H2A N2 H2C . . 109.5
H2B N2 H2C . . 109.5
N1 C1 C2 . . 109.6(10)
N1 C1 H1C . . 109.7
C2 C1 H1C . . 109.7
N1 C1 H1D . . 109.7
C2 C1 H1D . . 109.7
H1C C1 H1D . . 108.2
C1 C2 C3 . . 106.2(8)
C1 C2 H2D . . 110.5
C3 C2 H2D . . 110.5
C1 C2 H2E . . 110.5
C3 C2 H2E . . 110.5
H2D C2 H2E . . 108.7
C2 C3 C4 . . 105.7(9)
C2 C3 C6 . . 105.6(9)
C4 C3 C6 . . 105.3(9)
C2 C3 H3 . . 113.2
C4 C3 H3 . . 113.2
C6 C3 H3 . . 113.2
C3 C4 C5 . . 105.0(9)
C3 C4 H4A . . 110.7
C5 C4 H4A . . 110.7
C3 C4 H4B . . 110.7
C5 C4 H4B . . 110.7
H4A C4 H4B . . 108.8
N1 C5 C4 . . 108.3(9)
N1 C5 H5A . . 110.0
C4 C5 H5A . . 110.0
N1 C5 H5B . . 110.0
C4 C5 H5B . . 110.0
H5A C5 H5B . . 108.4
N2 C6 C3 . . 108.9(10)
N2 C6 H6A . . 109.9
C3 C6 H6A . . 109.9
N2 C6 H6B . . 109.9
C3 C6 H6B . . 109.9
H6A C6 H6B . . 108.3
C11 N3 C7 . . 106.(10)
C11 N3 H3A . . 110.5
C7 N3 H3A . . 110.5
C11 N3 H3B . . 110.5
C7 N3 H3B . . 110.5
H3A N3 H3B . . 108.7
C12 N4 H4C . . 109.5
C12 N4 H4D . . 109.5
H4C N4 H4D . . 109.5
C12 N4 H4E . . 109.5
H4C N4 H4E . . 109.5
H4D N4 H4E . . 109.5
N3 C7 C8 . . 109.1(9)
N3 C7 H7A . . 109.9
C8 C7 H7A . . 109.9
N3 C7 H7B . . 109.9
C8 C7 H7B . . 109.9
H7A C7 H7B . . 108.3
C9 C8 C7 . . 105.5(8)
C9 C8 H8A . . 110.6
C7 C8 H8A . . 110.6
C9 C8 H8B . . 110.6
C7 C8 H8B . . 110.6
H8A C8 H8B . . 108.8
C8 C9 C10 . . 105.5(10)
C8 C9 C12 . . 105.6(9)
C10 C9 C12 . . 105.4(9)
C8 C9 H9 . . 113.2
C10 C9 H9 . . 113.2
C12 C9 H9 . . 113.2
C11 C10 C9 . . 105.5(8)
C11 C10 H10A . . 110.6
C9 C10 H10A . . 110.6
C11 C10 H10B . . 110.6
C9 C10 H10B . . 110.6
H10A C10 H10B . . 108.8
N3 C11 C10 . . 109.1(9)
N3 C11 H11A . . 109.9
C10 C11 H11A . . 109.9
N3 C11 H11B . . 109.9
C10 C11 H11B . . 109.9
H11A C11 H11B . . 108.3
N4 C12 C9 . . 109.0(10)
N4 C12 H12A . . 109.9
C9 C12 H12A . . 109.9
N4 C12 H12B . . 109.9
C9 C12 H12B . . 109.9
H12A C12 H12B . . 108.3

loop_
_geom_bond_atom_site_label_1
_geom_bond_atom_site_label_2
_geom_bond_site_symmetry_2
_geom_bond_distance
Pb1 I3 . 3.157(2)
Pb1 I1 . 3.175(3)
Pb1 I2 . 3.177(3)
Pb1 I4 2_645 3.198(3)
Pb1 I4 . 3.242(3)
Pb1 I3 4_565 3.279(2)
I3 Pb1 4_566 3.279(2)
I4 Pb1 2_655 3.198(3)
N1 C1 . 1.467(10)
N1 C5 . 1.473(10)
N1 H1A . 0.89
N1 H1B . 0.89
N2 C6 . 1.470(10)
N2 H2A . 0.89
N2 H2B . 0.89
N2 H2C . 0.89
C1 C2 . 1.535(10)
C1 H1C . 0.97
C1 H1D . 0.97
C2 C3 . 1.535(10)
C2 H2D . 0.97
C2 H2E . 0.97
C3 C4 . 1.541(10)
C3 C6 . 1.541(10)
C3 H3 . 0.98
C4 C5 . 1.543(10)
C4 H4A . 0.97
C4 H4B . 0.97
C5 H5A . 0.97
C5 H5B . 0.97
C6 H6A . 0.97
C6 H6B . 0.97
N3 C11 . 1.469(10)
N3 C7 . 1.469(10)
N3 H3A . 0.89
N3 H3B . 0.89
N4 C12 . 1.470(10)
N4 H4C . 0.89
N4 H4D . 0.89
N4 H4E . 0.89
C7 C8 . 1.539(10)
C7 H7A . 0.97
C7 H7B . 0.97
C8 C9 . 1.539(10)
C8 H8A . 0.97
C8 H8B . 0.97
C9 C10 . 1.539(10)
C9 C12 . 1.540(10)
C9 H9 . 0.98
C10 C11 . 1.539(10)
C10 H10A . 0.97
C10 H10B . 0.97
C11 H11A . 0.97
C11 H11B . 0.97
C12 H12A . 0.97
C12 H12B . 0.97
